data_7062734
loop_
_publ_author_name
'Hork\'y, Filip'
'Soellner, Johannes'
'Schulz, Ji\<r\'i'
'C\'isa\<rov\'a, Ivana'
'Strassner, Thomas'
'\<St\<epni\<cka, Petr'

_publ_section_title
;
 Synthesis of Pt(ii) phosphinocarboxylate complexes with auxiliary
 arylcarbene ligands and factors that control their stereochemistry
;
_journal_issue 39
_journal_name_full 'New Journal of Chemistry'
_journal_page_first 18442
_journal_page_last 18449
_journal_paper_doi 10.1039/D3NJ03729K
_journal_volume 47
_journal_year 2023
_chemical_formula_moiety 'C44 H35 Fe N2 O3 P Pt, 0.5(C4 H8 O2)'
_chemical_formula_sum 'C44 H35 Fe N2 O3 P Pt'
_chemical_formula_weight 921.65
_space_group_crystal_system monoclinic
_space_group_IT_number 15
_space_group_name_Hall '-C 2yc'
_space_group_name_H-M_alt 'C 1 2/c 1'
_atom_sites_solution_hydrogens geom
_atom_sites_solution_primary direct
_atom_sites_solution_secondary difmap
_audit_creation_method SHELXL-2017/1
_audit_update_record
;
2023-07-26 deposited with the CCDC.	2023-09-20 downloaded from the CCDC.
;
_cell_angle_alpha 90
_cell_angle_beta 102.8050(10)
_cell_angle_gamma 90
_cell_formula_units_Z 8
_cell_length_a 24.4792(10)
_cell_length_b 11.2400(5)
_cell_length_c 26.6119(12)
_cell_measurement_reflns_used 9703
_cell_measurement_temperature 150(2)
_cell_measurement_theta_max 27.56
_cell_measurement_theta_min 2.43
_cell_volume 7140.1(5)
_computing_cell_refinement 'SAINT V8.38A (Bruker AXS Inc., 2017)'
_computing_data_collection 'Bruker Instrument Service vV6.2.9'
_computing_data_reduction 'SAINT V8.38A (Bruker AXS Inc., 2017)'
_computing_molecular_graphics 'PLATON (Spek, 2017)'
_computing_publication_material 'PLATON (Spek, 2017)'
_computing_structure_refinement 'SHELXL-2017/1 (Sheldrick, 2017)'
_computing_structure_solution 'SHELXT 2014/5 (Sheldrick, 2014)'
_diffrn_ambient_temperature 150(2)
_diffrn_measured_fraction_theta_full 0.999
_diffrn_measured_fraction_theta_max 0.996
_diffrn_measurement_device_type 'Bruker D8 VENTURE Kappa Duo PHOTON 100 CMOS'
_diffrn_measurement_method '\f and \w scans'
_diffrn_radiation_monochromator 'Quazar Mo multilayer optic'
_diffrn_radiation_source 'I\mS micro-focus sealed tube'
_diffrn_radiation_type MoK\a
_diffrn_radiation_wavelength 0.71073
_diffrn_reflns_av_R_equivalents 0.0254
_diffrn_reflns_av_unetI/netI 0.0173
_diffrn_reflns_Laue_measured_fraction_full 0.999
_diffrn_reflns_Laue_measured_fraction_max 0.996
_diffrn_reflns_limit_h_max 31
_diffrn_reflns_limit_h_min -31
_diffrn_reflns_limit_k_max 14
_diffrn_reflns_limit_k_min -14
_diffrn_reflns_limit_l_max 34
_diffrn_reflns_limit_l_min -34
_diffrn_reflns_number 46973
_diffrn_reflns_point_group_measured_fraction_full 0.999
_diffrn_reflns_point_group_measured_fraction_max 0.996
_diffrn_reflns_theta_full 25.242
_diffrn_reflns_theta_max 27.568
_diffrn_reflns_theta_min 2.081
_exptl_absorpt_coefficient_mu 4.411
_exptl_absorpt_correction_T_max 0.71
_exptl_absorpt_correction_T_min 0.35
_exptl_absorpt_correction_type numerical
_exptl_absorpt_process_details 'SADABS-2016/2 - Bruker AXS'
_exptl_crystal_colour orange
_exptl_crystal_density_diffrn 1.715
_exptl_crystal_description prism
_exptl_crystal_F_000 3648
_exptl_crystal_size_max 0.25
_exptl_crystal_size_mid 0.22
_exptl_crystal_size_min 0.08
_refine_diff_density_max 0.680
_refine_diff_density_min -0.561
_refine_diff_density_rms 0.072
_refine_ls_extinction_coef 0.000412(13)
_refine_ls_extinction_expression Fc^*^=kFc[1+0.001xFc^2^\l^3^/sin(2\q)]^-1/4^
_refine_ls_extinction_method 'SHELXL-2017/1 (Sheldrick 2017)'
_refine_ls_goodness_of_fit_ref 1.086
_refine_ls_hydrogen_treatment constr
_refine_ls_matrix_type full
_refine_ls_number_parameters 461
_refine_ls_number_reflns 8231
_refine_ls_number_restraints 0
_refine_ls_restrained_S_all 1.086
_refine_ls_R_factor_all 0.0179
_refine_ls_R_factor_gt 0.0158
_refine_ls_shift/su_max 0.004
_refine_ls_shift/su_mean 0.000
_refine_ls_structure_factor_coef Fsqd
_refine_ls_weighting_details 'w=1/[\s^2^(Fo^2^)+(0.0119P)^2^+12.0491P] where P=(Fo^2^+2Fc^2^)/3'
_refine_ls_weighting_scheme calc
_refine_ls_wR_factor_gt 0.0356
_refine_ls_wR_factor_ref 0.0363
_reflns_Friedel_coverage 0.000
_reflns_number_gt 7746
_reflns_number_total 8231
_reflns_threshold_expression 'I > 2\s(I)'
_cod_data_source_file d3nj03729k2.cif
_cod_data_source_block fh410_sq
_cod_depositor_comments 'Adding full bibliography for 7062733--7062734.cif.'
_cod_original_sg_symbol_H-M 'C 2/c'
_cod_database_code 7062734
_shelx_shelxl_version_number 2017/1
_shelx_space_group_comment
;
The symmetry employed for this shelxl refinement is uniquely defined
by the following loop, which should always be used as a source of
symmetry information in preference to the above space-group names.
They are only intended as comments.
;
_shelx_estimated_absorpt_t_min 0.405
_shelx_estimated_absorpt_t_max 0.719

loop_
_space_group_symop_operation_xyz
'x, y, z'
'-x, y, -z+1/2'
'x+1/2, y+1/2, z'
'-x+1/2, y+1/2, -z+1/2'
'-x, -y, -z'
'x, -y, z-1/2'
'-x+1/2, -y+1/2, -z'
'x+1/2, -y+1/2, z-1/2'

loop_
_atom_site_label
_atom_site_type_symbol
_atom_site_fract_x
_atom_site_fract_y
_atom_site_fract_z
_atom_site_U_iso_or_equiv
_atom_site_adp_type
_atom_site_occupancy
_atom_site_site_symmetry_order
_atom_site_calc_flag
_atom_site_refinement_flags_posn
_atom_site_refinement_flags_adp
_atom_site_refinement_flags_occupancy
_atom_site_disorder_assembly
_atom_site_disorder_group
Pt Pt 0.30583(2) 0.61808(2) 0.37528(2) 0.01281(3) Uani 1 1 d . . . . .
Fe Fe 0.30080(2) 0.69261(2) 0.19922(2) 0.01785(6) Uani 1 1 d . . . . .
P P 0.37668(2) 0.62873(4) 0.33026(2) 0.01417(9) Uani 1 1 d . . . . .
O1 O 0.26159(6) 0.84156(12) 0.31226(5) 0.0219(3) Uani 1 1 d . . . . .
O2 O 0.24935(5) 0.64334(11) 0.30456(5) 0.0165(3) Uani 1 1 d . . . . .
N1 N 0.26781(7) 0.59622(15) 0.46962(6) 0.0186(3) Uani 1 1 d . . . . .
C2 C 0.24791(8) 0.60868(16) 0.41785(7) 0.0158(3) Uani 1 1 d . . . . .
N3 N 0.19147(6) 0.61265(14) 0.41001(6) 0.0170(3) Uani 1 1 d . . . . .
C4 C 0.17522(8) 0.60399(17) 0.45718(7) 0.0194(4) Uani 1 1 d . . . . .
C5 C 0.22400(8) 0.59431(17) 0.49548(7) 0.0203(4) Uani 1 1 d . . . . .
C6 C 0.12245(9) 0.60780(19) 0.46822(8) 0.0265(4) Uani 1 1 d . . . . .
H6 H 0.089456 0.614852 0.441755 0.032 Uiso 1 1 calc R U . . .
C7 C 0.12017(10) 0.6008(2) 0.51968(9) 0.0326(5) Uani 1 1 d . . . . .
H7 H 0.084816 0.602401 0.528849 0.039 Uiso 1 1 calc R U . . .
C8 C 0.16889(10) 0.5915(2) 0.55825(9) 0.0324(5) Uani 1 1 d . . . . .
H8 H 0.165807 0.587145 0.593162 0.039 Uiso 1 1 calc R U . . .
C9 C 0.22144(10) 0.58852(19) 0.54739(8) 0.0265(4) Uani 1 1 d . . . . .
H9 H 0.254382 0.582772 0.573988 0.032 Uiso 1 1 calc R U . . .
C10 C 0.32712(8) 0.58813(18) 0.48653(7) 0.0203(4) Uani 1 1 d . . . . .
C11 C 0.35543(8) 0.59591(17) 0.44598(7) 0.0182(4) Uani 1 1 d . . . . .
C12 C 0.41386(8) 0.59263(19) 0.46173(8) 0.0240(4) Uani 1 1 d . . . . .
H12 H 0.435554 0.598898 0.436345 0.029 Uiso 1 1 calc R U . . .
C13 C 0.44140(9) 0.5806(2) 0.51311(8) 0.0312(5) Uani 1 1 d . . . . .
H13 H 0.481189 0.579920 0.522125 0.037 Uiso 1 1 calc R U . . .
C14 C 0.41148(10) 0.5695(2) 0.55110(8) 0.0375(6) Uani 1 1 d . . . . .
H14 H 0.430379 0.559162 0.586068 0.045 Uiso 1 1 calc R U . . .
C15 C 0.35335(9) 0.5736(2) 0.53755(8) 0.0333(5) Uani 1 1 d . . . . .
H15 H 0.331971 0.566523 0.563155 0.040 Uiso 1 1 calc R U . . .
C16 C 0.15198(7) 0.61965(16) 0.36131(7) 0.0161(4) Uani 1 1 d . . . . .
C17 C 0.14767(8) 0.72299(17) 0.33255(7) 0.0194(4) Uani 1 1 d . . . . .
H17 H 0.170199 0.790126 0.345019 0.023 Uiso 1 1 calc R U . . .
C18 C 0.10994(8) 0.72732(19) 0.28512(8) 0.0230(4) Uani 1 1 d . . . . .
H18 H 0.107483 0.796712 0.264363 0.028 Uiso 1 1 calc R U . . .
C19 C 0.07591(8) 0.63039(19) 0.26816(8) 0.0253(4) Uani 1 1 d . . . . .
H19 H 0.049993 0.633646 0.235818 0.030 Uiso 1 1 calc R U . . .
C20 C 0.07949(8) 0.52898(19) 0.29805(8) 0.0263(4) Uani 1 1 d . . . . .
H20 H 0.055267 0.463709 0.286614 0.032 Uiso 1 1 calc R U . . .
C21 C 0.11832(8) 0.52193(18) 0.34473(8) 0.0223(4) Uani 1 1 d . . . . .
H21 H 0.121719 0.451459 0.364893 0.027 Uiso 1 1 calc R U . . .
C31 C 0.23748(8) 0.75520(17) 0.22932(7) 0.0197(4) Uani 1 1 d . . . . .
C32 C 0.21890(8) 0.65784(19) 0.19518(8) 0.0236(4) Uani 1 1 d . . . . .
H32 H 0.204184 0.584537 0.204082 0.020(5) Uiso 1 1 calc R . . . .
C33 C 0.22639(9) 0.6904(2) 0.14560(8) 0.0280(5) Uani 1 1 d . . . . .
H33 H 0.217476 0.642641 0.115440 0.042(7) Uiso 1 1 calc R . . . .
C34 C 0.24961(9) 0.80720(19) 0.14889(8) 0.0272(4) Uani 1 1 d . . . . .
H34 H 0.258969 0.850450 0.121299 0.034(7) Uiso 1 1 calc R . . . .
C35 C 0.25634(9) 0.84774(18) 0.20017(8) 0.0235(4) Uani 1 1 d . . . . .
H35 H 0.270785 0.922914 0.213035 0.029(6) Uiso 1 1 calc R . . . .
C36 C 0.36208(8) 0.63498(16) 0.26007(7) 0.0169(4) Uani 1 1 d . . . . .
C37 C 0.33814(8) 0.53813(17) 0.22753(7) 0.0209(4) Uani 1 1 d . . . . .
H37 H 0.319531 0.471137 0.237703 0.025(6) Uiso 1 1 calc R . . . .
C38 C 0.34708(9) 0.55980(19) 0.17746(8) 0.0272(4) Uani 1 1 d . . . . .
H38 H 0.335775 0.509177 0.148427 0.032(6) Uiso 1 1 calc R . . . .
C39 C 0.37574(9) 0.6698(2) 0.17796(8) 0.0289(5) Uani 1 1 d . . . . .
H39 H 0.386634 0.705796 0.149395 0.041(7) Uiso 1 1 calc R . . . .
C40 C 0.38522(8) 0.71632(18) 0.22876(8) 0.0229(4) Uani 1 1 d . . . . .
H40 H 0.403739 0.788962 0.240102 0.032(6) Uiso 1 1 calc R . . . .
C41 C 0.24980(7) 0.74996(17) 0.28658(7) 0.0174(4) Uani 1 1 d . . . . .
C42 C 0.42378(8) 0.50117(17) 0.33813(7) 0.0182(4) Uani 1 1 d . . . . .
C43 C 0.41243(8) 0.40156(17) 0.36481(8) 0.0227(4) Uani 1 1 d . . . . .
H43 H 0.381212 0.401202 0.380592 0.025(6) Uiso 1 1 calc R . . . .
C44 C 0.44700(9) 0.30190(18) 0.36839(9) 0.0288(5) Uani 1 1 d . . . . .
H44 H 0.439477 0.233817 0.386908 0.029(6) Uiso 1 1 calc R . . . .
C45 C 0.49224(9) 0.30179(19) 0.34508(8) 0.0278(5) Uani 1 1 d . . . . .
H45 H 0.515850 0.233934 0.347797 0.033(6) Uiso 1 1 calc R . . . .
C46 C 0.50305(9) 0.4005(2) 0.31784(8) 0.0274(5) Uani 1 1 d . . . . .
H46 H 0.533871 0.399948 0.301543 0.028(6) Uiso 1 1 calc R . . . .
C47 C 0.46927(8) 0.49973(19) 0.31423(8) 0.0235(4) Uani 1 1 d . . . . .
H47 H 0.476903 0.567303 0.295458 0.036(7) Uiso 1 1 calc R . . . .
C48 C 0.42083(8) 0.75949(17) 0.34849(7) 0.0178(4) Uani 1 1 d . . . . .
C49 C 0.39549(8) 0.87031(17) 0.33643(8) 0.0207(4) Uani 1 1 d . . . . .
H49 H 0.357628 0.874523 0.317849 0.033(7) Uiso 1 1 calc R . . . .
C50 C 0.42521(9) 0.97427(19) 0.35137(8) 0.0266(4) Uani 1 1 d . . . . .
H50 H 0.407777 1.049327 0.342835 0.030(6) Uiso 1 1 calc R . . . .
C51 C 0.48032(10) 0.9686(2) 0.37877(9) 0.0340(5) Uani 1 1 d . . . . .
H51 H 0.500492 1.039752 0.389425 0.041(7) Uiso 1 1 calc R . . . .
C52 C 0.50590(9) 0.8599(2) 0.39056(10) 0.0343(5) Uani 1 1 d . . . . .
H52 H 0.543738 0.856350 0.409243 0.055(9) Uiso 1 1 calc R . . . .
C53 C 0.47655(8) 0.75510(19) 0.37524(8) 0.0261(4) Uani 1 1 d . . . . .
H53 H 0.494598 0.680405 0.383054 0.025(6) Uiso 1 1 calc R . . . .

loop_
_atom_site_aniso_label
_atom_site_aniso_U_11
_atom_site_aniso_U_22
_atom_site_aniso_U_33
_atom_site_aniso_U_23
_atom_site_aniso_U_13
_atom_site_aniso_U_12
Pt 0.01155(4) 0.01487(4) 0.01141(4) 0.00024(2) 0.00129(2) -0.00026(2)
Fe 0.02385(14) 0.01558(13) 0.01354(12) 0.00042(10) 0.00292(10) 0.00147(10)
P 0.0126(2) 0.0154(2) 0.0145(2) -0.00096(17) 0.00285(16) 0.00007(17)
O1 0.0229(7) 0.0201(7) 0.0225(7) -0.0004(6) 0.0046(6) 0.0016(6)
O2 0.0141(6) 0.0190(6) 0.0153(6) 0.0027(5) 0.0011(5) 0.0009(5)
N1 0.0175(8) 0.0260(8) 0.0119(7) 0.0021(6) 0.0021(6) -0.0016(6)
C2 0.0168(8) 0.0157(8) 0.0139(8) -0.0004(7) 0.0016(7) -0.0015(7)
N3 0.0145(7) 0.0218(8) 0.0152(7) 0.0008(6) 0.0041(6) -0.0004(6)
C4 0.0223(9) 0.0210(9) 0.0165(9) 0.0000(7) 0.0079(7) -0.0013(7)
C5 0.0226(9) 0.0219(10) 0.0176(9) 0.0007(7) 0.0075(8) -0.0020(8)
C6 0.0224(10) 0.0337(12) 0.0259(10) -0.0021(9) 0.0107(8) -0.0013(9)
C7 0.0341(12) 0.0377(13) 0.0324(12) -0.0021(10) 0.0211(10) -0.0006(10)
C8 0.0427(13) 0.0382(13) 0.0215(10) 0.0008(9) 0.0184(10) 0.0001(10)
C9 0.0354(12) 0.0292(11) 0.0162(9) 0.0004(8) 0.0082(8) 0.0007(9)
C10 0.0188(9) 0.0247(10) 0.0152(9) 0.0009(7) -0.0009(7) -0.0008(8)
C11 0.0182(9) 0.0193(9) 0.0150(9) -0.0012(7) -0.0006(7) -0.0006(7)
C12 0.0178(9) 0.0315(11) 0.0210(10) -0.0032(8) 0.0006(8) 0.0024(8)
C13 0.0190(10) 0.0430(13) 0.0261(11) -0.0047(10) -0.0067(8) 0.0044(9)
C14 0.0312(12) 0.0572(16) 0.0176(10) -0.0001(10) -0.0086(9) 0.0028(11)
C15 0.0292(11) 0.0537(15) 0.0151(10) 0.0037(10) 0.0006(8) -0.0008(11)
C16 0.0118(8) 0.0219(9) 0.0151(8) -0.0018(7) 0.0038(7) 0.0022(7)
C17 0.0146(8) 0.0209(9) 0.0237(10) 0.0001(8) 0.0062(7) 0.0005(7)
C18 0.0174(9) 0.0294(11) 0.0231(10) 0.0069(8) 0.0068(8) 0.0067(8)
C19 0.0167(9) 0.0389(12) 0.0187(9) -0.0032(8) 0.0004(7) 0.0074(8)
C20 0.0206(10) 0.0265(11) 0.0286(11) -0.0079(9) -0.0009(8) -0.0012(8)
C21 0.0197(9) 0.0209(10) 0.0252(10) -0.0005(8) 0.0025(8) -0.0002(8)
C31 0.0193(9) 0.0204(9) 0.0182(9) 0.0043(7) 0.0016(7) 0.0042(7)
C32 0.0221(10) 0.0253(10) 0.0202(10) 0.0026(8) -0.0020(8) -0.0011(8)
C33 0.0319(11) 0.0329(11) 0.0155(9) 0.0007(8) -0.0027(8) 0.0044(9)
C34 0.0355(11) 0.0268(11) 0.0186(10) 0.0079(8) 0.0040(8) 0.0083(9)
C35 0.0298(10) 0.0207(10) 0.0204(10) 0.0055(8) 0.0065(8) 0.0076(8)
C36 0.0165(8) 0.0176(9) 0.0165(9) -0.0003(7) 0.0040(7) 0.0009(7)
C37 0.0238(10) 0.0154(9) 0.0221(9) -0.0019(7) 0.0019(8) 0.0025(8)
C38 0.0370(12) 0.0257(11) 0.0181(10) -0.0054(8) 0.0043(8) 0.0089(9)
C39 0.0328(11) 0.0365(12) 0.0209(10) 0.0018(9) 0.0137(9) 0.0061(10)
C40 0.0237(10) 0.0244(10) 0.0222(10) 0.0005(8) 0.0086(8) -0.0029(8)
C41 0.0114(8) 0.0215(9) 0.0190(9) 0.0028(7) 0.0030(7) 0.0032(7)
C42 0.0177(9) 0.0190(9) 0.0164(9) -0.0038(7) 0.0007(7) 0.0029(7)
C43 0.0221(10) 0.0209(10) 0.0246(10) -0.0028(8) 0.0039(8) 0.0001(8)
C44 0.0333(12) 0.0175(10) 0.0329(12) -0.0018(8) 0.0013(9) 0.0021(9)
C45 0.0259(10) 0.0259(11) 0.0273(11) -0.0079(9) -0.0033(8) 0.0106(9)
C46 0.0224(10) 0.0364(12) 0.0225(10) -0.0056(9) 0.0034(8) 0.0095(9)
C47 0.0228(10) 0.0286(10) 0.0194(9) 0.0009(8) 0.0051(8) 0.0058(8)
C48 0.0176(9) 0.0205(9) 0.0165(9) -0.0037(7) 0.0066(7) -0.0037(7)
C49 0.0206(9) 0.0218(10) 0.0214(9) -0.0045(8) 0.0080(8) -0.0026(8)
C50 0.0297(11) 0.0209(10) 0.0313(11) -0.0035(8) 0.0111(9) -0.0047(8)
C51 0.0296(11) 0.0311(12) 0.0414(13) -0.0067(10) 0.0082(10) -0.0152(10)
C52 0.0188(10) 0.0402(13) 0.0412(13) -0.0026(11) 0.0008(9) -0.0105(9)
C53 0.0191(10) 0.0289(11) 0.0296(11) -0.0015(9) 0.0041(8) -0.0019(8)

loop_
_atom_type_symbol
_atom_type_description
_atom_type_scat_dispersion_real
_atom_type_scat_dispersion_imag
_atom_type_scat_source
C C 0.0033 0.0016 'International Tables Vol C Tables 4.2.6.8 and 6.1.1.4'
H H 0.0000 0.0000 'International Tables Vol C Tables 4.2.6.8 and 6.1.1.4'
Fe Fe 0.3463 0.8444 'International Tables Vol C Tables 4.2.6.8 and 6.1.1.4'
N N 0.0061 0.0033 'International Tables Vol C Tables 4.2.6.8 and 6.1.1.4'
O O 0.0106 0.0060 'International Tables Vol C Tables 4.2.6.8 and 6.1.1.4'
P P 0.1023 0.0942 'International Tables Vol C Tables 4.2.6.8 and 6.1.1.4'
Pt Pt -1.7033 8.3905 'International Tables Vol C Tables 4.2.6.8 and 6.1.1.4'

loop_
_geom_angle_atom_site_label_1
_geom_angle_atom_site_label_2
_geom_angle_atom_site_label_3
_geom_angle
_geom_angle_site_symmetry_1
_geom_angle_site_symmetry_3
_geom_angle_publ_flag
C2 Pt C11 79.70(7) . . ?
C2 Pt O2 96.10(6) . . ?
C11 Pt O2 175.71(6) . . ?
C2 Pt P 176.80(5) . . ?
C11 Pt P 97.12(6) . . ?
O2 Pt P 87.08(4) . . ?
C32 Fe C31 41.44(8) . . ?
C32 Fe C37 102.37(8) . . ?
C31 Fe C37 118.21(8) . . ?
C32 Fe C38 116.82(9) . . ?
C31 Fe C38 153.15(9) . . ?
C37 Fe C38 40.87(8) . . ?
C32 Fe C33 40.81(8) . . ?
C31 Fe C33 68.85(8) . . ?
C37 Fe C33 120.40(8) . . ?
C38 Fe C33 104.95(9) . . ?
C32 Fe C39 153.84(9) . . ?
C31 Fe C39 164.41(9) . . ?
C37 Fe C39 68.81(9) . . ?
C38 Fe C39 40.67(9) . . ?
C33 Fe C39 121.14(9) . . ?
C32 Fe C36 121.56(8) . . ?
C31 Fe C36 106.71(7) . . ?
C37 Fe C36 41.11(7) . . ?
C38 Fe C36 68.74(8) . . ?
C33 Fe C36 157.87(8) . . ?
C39 Fe C36 68.69(8) . . ?
C32 Fe C35 69.12(9) . . ?
C31 Fe C35 41.12(8) . . ?
C37 Fe C35 156.44(8) . . ?
C38 Fe C35 162.63(8) . . ?
C33 Fe C35 68.17(9) . . ?
C39 Fe C35 128.07(9) . . ?
C36 Fe C35 123.60(8) . . ?
C32 Fe C40 160.87(8) . . ?
C31 Fe C40 126.61(8) . . ?
C37 Fe C40 68.74(8) . . ?
C38 Fe C40 68.20(9) . . ?
C33 Fe C40 158.29(8) . . ?
C39 Fe C40 40.41(8) . . ?
C36 Fe C40 40.86(7) . . ?
C35 Fe C40 111.98(9) . . ?
C32 Fe C34 68.57(9) . . ?
C31 Fe C34 68.43(8) . . ?
C37 Fe C34 158.76(8) . . ?
C38 Fe C34 124.63(8) . . ?
C33 Fe C34 40.49(9) . . ?
C39 Fe C34 110.46(9) . . ?
C36 Fe C34 159.88(8) . . ?
C35 Fe C34 40.05(8) . . ?
C40 Fe C34 125.40(9) . . ?
C42 P C36 97.09(8) . . ?
C42 P C48 106.30(9) . . ?
C36 P C48 102.20(8) . . ?
C42 P Pt 115.24(6) . . ?
C36 P Pt 122.13(6) . . ?
C48 P Pt 111.77(6) . . ?
C41 O2 Pt 113.63(11) . . ?
C2 N1 C5 110.98(16) . . ?
C2 N1 C10 115.91(16) . . ?
C5 N1 C10 133.11(16) . . ?
N3 C2 N1 106.49(16) . . ?
N3 C2 Pt 137.56(14) . . ?
N1 C2 Pt 115.95(13) . . ?
C2 N3 C4 110.03(15) . . ?
C2 N3 C16 126.98(15) . . ?
C4 N3 C16 122.94(15) . . ?
C6 C4 C5 122.36(18) . . ?
C6 C4 N3 130.53(18) . . ?
C5 C4 N3 107.07(16) . . ?
C4 C5 N1 105.41(16) . . ?
C4 C5 C9 120.53(18) . . ?
N1 C5 C9 134.02(19) . . ?
C7 C6 C4 116.8(2) . . ?
C7 C6 H6 121.6 . . ?
C4 C6 H6 121.6 . . ?
C6 C7 C8 121.1(2) . . ?
C6 C7 H7 119.4 . . ?
C8 C7 H7 119.4 . . ?
C9 C8 C7 122.2(2) . . ?
C9 C8 H8 118.9 . . ?
C7 C8 H8 118.9 . . ?
C8 C9 C5 117.0(2) . . ?
C8 C9 H9 121.5 . . ?
C5 C9 H9 121.5 . . ?
C15 C10 C11 124.17(19) . . ?
C15 C10 N1 122.62(18) . . ?
C11 C10 N1 113.21(16) . . ?
C12 C11 C10 114.39(17) . . ?
C12 C11 Pt 130.33(15) . . ?
C10 C11 Pt 115.20(13) . . ?
C13 C12 C11 122.5(2) . . ?
C13 C12 H12 118.7 . . ?
C11 C12 H12 118.7 . . ?
C14 C13 C12 120.6(2) . . ?
C14 C13 H13 119.7 . . ?
C12 C13 H13 119.7 . . ?
C13 C14 C15 119.1(2) . . ?
C13 C14 H14 120.4 . . ?
C15 C14 H14 120.4 . . ?
C10 C15 C14 119.1(2) . . ?
C10 C15 H15 120.4 . . ?
C14 C15 H15 120.4 . . ?
C17 C16 C21 121.54(17) . . ?
C17 C16 N3 119.93(16) . . ?
C21 C16 N3 118.53(17) . . ?
C16 C17 C18 119.08(18) . . ?
C16 C17 H17 120.5 . . ?
C18 C17 H17 120.5 . . ?
C19 C18 C17 119.95(19) . . ?
C19 C18 H18 120.0 . . ?
C17 C18 H18 120.0 . . ?
C20 C19 C18 120.30(18) . . ?
C20 C19 H19 119.9 . . ?
C18 C19 H19 119.9 . . ?
C19 C20 C21 120.36(19) . . ?
C19 C20 H20 119.8 . . ?
C21 C20 H20 119.8 . . ?
C16 C21 C20 118.71(19) . . ?
C16 C21 H21 120.6 . . ?
C20 C21 H21 120.6 . . ?
C32 C31 C35 107.85(17) . . ?
C32 C31 C41 125.73(17) . . ?
C35 C31 C41 124.51(18) . . ?
C32 C31 Fe 69.27(11) . . ?
C35 C31 Fe 70.80(11) . . ?
C41 C31 Fe 113.13(12) . . ?
C33 C32 C31 107.73(18) . . ?
C33 C32 Fe 70.66(12) . . ?
C31 C32 Fe 69.29(11) . . ?
C33 C32 H32 126.1 . . ?
C31 C32 H32 126.1 . . ?
Fe C32 H32 125.5 . . ?
C32 C33 C34 108.20(18) . . ?
C32 C33 Fe 68.54(11) . . ?
C34 C33 Fe 70.46(12) . . ?
C32 C33 H33 125.9 . . ?
C34 C33 H33 125.9 . . ?
Fe C33 H33 126.7 . . ?
C35 C34 C33 108.41(18) . . ?
C35 C34 Fe 69.59(11) . . ?
C33 C34 Fe 69.05(11) . . ?
C35 C34 H34 125.8 . . ?
C33 C34 H34 125.8 . . ?
Fe C34 H34 127.1 . . ?
C34 C35 C31 107.82(19) . . ?
C34 C35 Fe 70.36(12) . . ?
C31 C35 Fe 68.08(11) . . ?
C34 C35 H35 126.1 . . ?
C31 C35 H35 126.1 . . ?
Fe C35 H35 127.0 . . ?
C37 C36 C40 107.11(17) . . ?
C37 C36 P 123.43(14) . . ?
C40 C36 P 127.31(14) . . ?
C37 C36 Fe 68.50(10) . . ?
C40 C36 Fe 69.79(11) . . ?
P C36 Fe 139.74(10) . . ?
C38 C37 C36 108.04(18) . . ?
C38 C37 Fe 69.80(11) . . ?
C36 C37 Fe 70.39(11) . . ?
C38 C37 H37 126.0 . . ?
C36 C37 H37 126.0 . . ?
Fe C37 H37 125.4 . . ?
C37 C38 C39 108.64(18) . . ?
C37 C38 Fe 69.33(11) . . ?
C39 C38 Fe 70.35(12) . . ?
C37 C38 H38 125.7 . . ?
C39 C38 H38 125.7 . . ?
Fe C38 H38 126.2 . . ?
C40 C39 C38 107.80(18) . . ?
C40 C39 Fe 70.05(12) . . ?
C38 C39 Fe 68.98(12) . . ?
C40 C39 H39 126.1 . . ?
C38 C39 H39 126.1 . . ?
Fe C39 H39 126.4 . . ?
C39 C40 C36 108.41(18) . . ?
C39 C40 Fe 69.54(12) . . ?
C36 C40 Fe 69.35(11) . . ?
C39 C40 H40 125.8 . . ?
C36 C40 H40 125.8 . . ?
Fe C40 H40 126.9 . . ?
O1 C41 O2 126.11(17) . . ?
O1 C41 C31 120.24(17) . . ?
O2 C41 C31 113.57(16) . . ?
C43 C42 C47 119.57(18) . . ?
C43 C42 P 120.04(15) . . ?
C47 C42 P 120.24(15) . . ?
C42 C43 C44 119.75(19) . . ?
C42 C43 H43 120.1 . . ?
C44 C43 H43 120.1 . . ?
C45 C44 C43 120.3(2) . . ?
C45 C44 H44 119.9 . . ?
C43 C44 H44 119.9 . . ?
C46 C45 C44 119.96(19) . . ?
C46 C45 H45 120.0 . . ?
C44 C45 H45 120.0 . . ?
C47 C46 C45 120.3(2) . . ?
C47 C46 H46 119.9 . . ?
C45 C46 H46 119.9 . . ?
C46 C47 C42 120.2(2) . . ?
C46 C47 H47 119.9 . . ?
C42 C47 H47 119.9 . . ?
C53 C48 C49 118.94(18) . . ?
C53 C48 P 124.23(16) . . ?
C49 C48 P 116.76(14) . . ?
C50 C49 C48 120.48(18) . . ?
C50 C49 H49 119.8 . . ?
C48 C49 H49 119.8 . . ?
C51 C50 C49 120.0(2) . . ?
C51 C50 H50 120.0 . . ?
C49 C50 H50 120.0 . . ?
C52 C51 C50 120.1(2) . . ?
C52 C51 H51 119.9 . . ?
C50 C51 H51 119.9 . . ?
C51 C52 C53 120.3(2) . . ?
C51 C52 H52 119.9 . . ?
C53 C52 H52 119.9 . . ?
C48 C53 C52 120.2(2) . . ?
C48 C53 H53 119.9 . . ?
C52 C53 H53 119.9 . . ?

loop_
_geom_bond_atom_site_label_1
_geom_bond_atom_site_label_2
_geom_bond_distance
_geom_bond_site_symmetry_2
_geom_bond_publ_flag
Pt C2 2.0044(18) . ?
Pt C11 2.0158(18) . ?
Pt O2 2.0930(12) . ?
Pt P 2.3192(5) . ?
Fe C32 2.022(2) . ?
Fe C31 2.0223(19) . ?
Fe C37 2.0279(19) . ?
Fe C38 2.034(2) . ?
Fe C33 2.050(2) . ?
Fe C39 2.052(2) . ?
Fe C36 2.0531(18) . ?
Fe C35 2.059(2) . ?
Fe C40 2.059(2) . ?
Fe C34 2.069(2) . ?
P C42 1.8227(19) . ?
P C36 1.8236(19) . ?
P C48 1.8252(19) . ?
O1 C41 1.234(2) . ?
O2 C41 1.291(2) . ?
N1 C2 1.363(2) . ?
N1 C5 1.397(2) . ?
N1 C10 1.424(2) . ?
C2 N3 1.352(2) . ?
N3 C4 1.402(2) . ?
N3 C16 1.437(2) . ?
C4 C6 1.388(3) . ?
C4 C5 1.392(3) . ?
C5 C9 1.398(3) . ?
C6 C7 1.385(3) . ?
C6 H6 0.9500 . ?
C7 C8 1.394(3) . ?
C7 H7 0.9500 . ?
C8 C9 1.380(3) . ?
C8 H8 0.9500 . ?
C9 H9 0.9500 . ?
C10 C15 1.377(3) . ?
C10 C11 1.408(3) . ?
C11 C12 1.399(3) . ?
C12 C13 1.391(3) . ?
C12 H12 0.9500 . ?
C13 C14 1.379(3) . ?
C13 H13 0.9500 . ?
C14 C15 1.389(3) . ?
C14 H14 0.9500 . ?
C15 H15 0.9500 . ?
C16 C17 1.382(3) . ?
C16 C21 1.385(3) . ?
C17 C18 1.390(3) . ?
C17 H17 0.9500 . ?
C18 C19 1.385(3) . ?
C18 H18 0.9500 . ?
C19 C20 1.382(3) . ?
C19 H19 0.9500 . ?
C20 C21 1.389(3) . ?
C20 H20 0.9500 . ?
C21 H21 0.9500 . ?
C31 C32 1.431(3) . ?
C31 C35 1.434(3) . ?
C31 C41 1.488(3) . ?
C32 C33 1.420(3) . ?
C32 H32 0.9500 . ?
C33 C34 1.425(3) . ?
C33 H33 0.9500 . ?
C34 C35 1.413(3) . ?
C34 H34 0.9500 . ?
C35 H35 0.9500 . ?
C36 C37 1.433(3) . ?
C36 C40 1.435(3) . ?
C37 C38 1.418(3) . ?
C37 H37 0.9500 . ?
C38 C39 1.420(3) . ?
C38 H38 0.9500 . ?
C39 C40 1.420(3) . ?
C39 H39 0.9500 . ?
C40 H40 0.9500 . ?
C42 C43 1.387(3) . ?
C42 C47 1.400(3) . ?
C43 C44 1.394(3) . ?
C43 H43 0.9500 . ?
C44 C45 1.384(3) . ?
C44 H44 0.9500 . ?
C45 C46 1.382(3) . ?
C45 H45 0.9500 . ?
C46 C47 1.379(3) . ?
C46 H46 0.9500 . ?
C47 H47 0.9500 . ?
C48 C53 1.393(3) . ?
C48 C49 1.397(3) . ?
C49 C50 1.387(3) . ?
C49 H49 0.9500 . ?
C50 C51 1.386(3) . ?
C50 H50 0.9500 . ?
C51 C52 1.377(3) . ?
C51 H51 0.9500 . ?
C52 C53 1.393(3) . ?
C52 H52 0.9500 . ?
C53 H53 0.9500 . ?
